data_4084526
loop_
_publ_author_name
'Bhattacharya, Papri'
'Krause, Jeanette A.'
'Guan, Hairong'

_publ_section_title
;
 Activation of Dihydrogen and Silanes by Cationic Iron Bis(phosphinite)
 Pincer Complexes
;
_journal_issue 21
_journal_name_full Organometallics
_journal_page_first 6113
_journal_paper_doi 10.1021/om500758j
_journal_volume 33
_journal_year 2014
_chemical_formula_moiety 'C24 H43 N O3 P3 Fe, B F4'
_chemical_formula_sum 'C24 H43 B F4 Fe N O3 P3'
_chemical_formula_weight 629.16
_chemical_name_systematic
; 
 ? 
;
_space_group_IT_number 14
_symmetry_cell_setting monoclinic
_symmetry_space_group_name_Hall '-P 2ybc'
_symmetry_space_group_name_H-M 'P 1 21/c 1'
_atom_sites_solution_hydrogens geom
_atom_sites_solution_primary direct
_atom_sites_solution_secondary difmap
_audit_creation_method SHELXL-97
_cell_angle_alpha 90.00
_cell_angle_beta 116.835(3)
_cell_angle_gamma 90.00
_cell_formula_units_Z 4
_cell_length_a 17.939(4)
_cell_length_b 11.161(2)
_cell_length_c 16.404(4)
_cell_measurement_reflns_used 5248
_cell_measurement_temperature 150(2)
_cell_measurement_theta_max 28.41
_cell_measurement_theta_min 2.42
_cell_volume 2930.7(11)
_computing_cell_refinement 'Bruker SAINT v7.68A'
_computing_data_collection 'Bruker APEX2 v2010.3.0'
_computing_data_reduction 'Bruker SAINT v7.68A'
_computing_molecular_graphics 'Bruker SHELXTL v6.14'
_computing_publication_material 'Bruker SHELXTL v6.14'
_computing_structure_refinement 'Bruker SHELXTL v6.14'
_computing_structure_solution 'Bruker SHELXTL v6.14'
_diffrn_ambient_temperature 150(2)
_diffrn_measured_fraction_theta_full 0.996
_diffrn_measured_fraction_theta_max 0.996
_diffrn_measurement_device_type 'Bruker AXS APEXII CCD diffractometer'
_diffrn_measurement_method 'omega scans'
_diffrn_radiation_monochromator 'Si-<111> channel cut crystal'
_diffrn_radiation_source synchrotron
_diffrn_radiation_type synchrotron
_diffrn_radiation_wavelength 0.77490
_diffrn_reflns_av_R_equivalents 0.0700
_diffrn_reflns_av_sigmaI/netI 0.0459
_diffrn_reflns_limit_h_max 22
_diffrn_reflns_limit_h_min -22
_diffrn_reflns_limit_k_max 13
_diffrn_reflns_limit_k_min -13
_diffrn_reflns_limit_l_max 20
_diffrn_reflns_limit_l_min -20
_diffrn_reflns_number 32589
_diffrn_reflns_theta_full 28.97
_diffrn_reflns_theta_max 28.97
_diffrn_reflns_theta_min 2.43
_diffrn_standards_decay_% 0
_diffrn_standards_interval_count 0
_diffrn_standards_number 0
_exptl_absorpt_coefficient_mu 0.919
_exptl_absorpt_correction_T_max 0.9954
_exptl_absorpt_correction_T_min 0.9642
_exptl_absorpt_correction_type multi-scan
_exptl_absorpt_process_details 'SADABS v2008/1 (Sheldrick)'
_exptl_crystal_colour yellow
_exptl_crystal_density_diffrn 1.426
_exptl_crystal_density_method 'not measured'
_exptl_crystal_description plate
_exptl_crystal_F_000 1320
_exptl_crystal_size_max 0.04
_exptl_crystal_size_mid 0.03
_exptl_crystal_size_min 0.005
_refine_diff_density_max 0.427
_refine_diff_density_min -0.307
_refine_diff_density_rms 0.057
_refine_ls_extinction_method none
_refine_ls_goodness_of_fit_ref 1.019
_refine_ls_hydrogen_treatment constr
_refine_ls_matrix_type full
_refine_ls_number_parameters 382
_refine_ls_number_reflns 5977
_refine_ls_number_restraints 0
_refine_ls_restrained_S_all 1.019
_refine_ls_R_factor_all 0.0527
_refine_ls_R_factor_gt 0.0338
_refine_ls_shift/su_max 0.000
_refine_ls_shift/su_mean 0.000
_refine_ls_structure_factor_coef Fsqd
_refine_ls_weighting_details 'calc w=1/[\s^2^(Fo^2^)+(0.0372P)^2^+0.7645P] where P=(Fo^2^+2Fc^2^)/3'
_refine_ls_weighting_scheme calc
_refine_ls_wR_factor_gt 0.0755
_refine_ls_wR_factor_ref 0.0824
_reflns_number_gt 4672
_reflns_number_total 5977
_reflns_threshold_expression >2\s(I)
_cod_data_source_file om500758j_si_002.cif
_cod_data_source_block 2+-BF4
_cod_depositor_comments
;
The following automatic conversions were performed:

'_symmetry_cell_setting' value 'Monoclinic' changed to 'monoclinic'
according to
/home/saulius/struct/COD-crude-data--automatic-downloads/rss-feeds/ACS/lib/dictionaries/cif_core.dic
dictionary named 'cif_core.dic' version 2.4.2 from 2011-04-26.

Automatic conversion script
Id: cif_fix_values 2827 2014-09-09 07:05:25Z andrius 

 Adding full bibliography for 4084526.cif.
;
_cod_original_sg_symbol_H-M P2(1)/c
_cod_database_code 4084526

loop_
_symmetry_equiv_pos_as_xyz
'x, y, z'
'-x, y+1/2, -z+1/2'
'-x, -y, -z'
'x, -y-1/2, z-1/2'

loop_
_atom_site_label
_atom_site_type_symbol
_atom_site_fract_x
_atom_site_fract_y
_atom_site_fract_z
_atom_site_U_iso_or_equiv
_atom_site_adp_type
_atom_site_occupancy
_atom_site_symmetry_multiplicity
_atom_site_calc_flag
_atom_site_refinement_flags
_atom_site_disorder_assembly
_atom_site_disorder_group
Fe Fe 0.278057(18) 0.40439(3) 0.10134(2) 0.01745(9) Uani 1 1 d . . .
P1 P 0.35789(3) 0.55170(5) 0.08731(4) 0.02060(13) Uani 1 1 d . . .
P2 P 0.21859(4) 0.21865(5) 0.08048(4) 0.02078(13) Uani 1 1 d . . .
P3 P 0.20869(4) 0.50764(5) 0.16685(4) 0.02392(14) Uani 1 1 d . . .
O22 O 0.40897(10) 0.33362(15) 0.27689(10) 0.0305(4) Uani 1 1 d . . .
O1 O 0.40207(9) 0.49280(13) 0.02746(10) 0.0247(3) Uani 1 1 d . . .
O2 O 0.29026(9) 0.12957(13) 0.07546(10) 0.0233(3) Uani 1 1 d . . .
N1 N 0.19249(11) 0.45515(17) -0.01922(12) 0.0219(4) Uani 1 1 d . . .
C1 C 0.34214(13) 0.31296(19) 0.04872(14) 0.0189(4) Uani 1 1 d . . .
C2 C 0.39641(13) 0.3686(2) 0.02114(14) 0.0218(5) Uani 1 1 d . . .
C3 C 0.44556(14) 0.3078(2) -0.00991(14) 0.0249(5) Uani 1 1 d . . .
H3 H 0.4815 0.3497 -0.0283 0.030 Uiso 1 1 calc R . .
C4 C 0.44093(14) 0.1831(2) -0.01349(15) 0.0269(5) Uani 1 1 d . . .
H4 H 0.4739 0.1391 -0.0350 0.032 Uiso 1 1 calc R . .
C5 C 0.38860(14) 0.1227(2) 0.01411(14) 0.0242(5) Uani 1 1 d . . .
H5 H 0.3852 0.0377 0.0117 0.029 Uiso 1 1 calc R . .
C6 C 0.34152(13) 0.1892(2) 0.04519(14) 0.0214(5) Uani 1 1 d . . .
C7 C 0.30377(15) 0.6829(2) 0.01424(16) 0.0274(5) Uani 1 1 d . . .
H7 H 0.2453 0.6820 0.0069 0.033 Uiso 1 1 calc R . .
C8 C 0.33958(17) 0.8054(2) 0.0528(2) 0.0432(7) Uani 1 1 d . . .
H8A H 0.3036 0.8680 0.0122 0.065 Uiso 1 1 calc R . .
H8B H 0.3959 0.8126 0.0576 0.065 Uiso 1 1 calc R . .
H8C H 0.3423 0.8145 0.1135 0.065 Uiso 1 1 calc R . .
C9 C 0.29693(17) 0.6700(2) -0.08228(17) 0.0405(6) Uani 1 1 d . . .
H9A H 0.2565 0.7283 -0.1232 0.061 Uiso 1 1 calc R . .
H9B H 0.2783 0.5888 -0.1050 0.061 Uiso 1 1 calc R . .
H9C H 0.3516 0.6848 -0.0801 0.061 Uiso 1 1 calc R . .
C10 C 0.45249(14) 0.6100(2) 0.18409(15) 0.0282(5) Uani 1 1 d . . .
H10 H 0.4712 0.6806 0.1605 0.034 Uiso 1 1 calc R . .
C11 C 0.43621(16) 0.6560(2) 0.26240(17) 0.0375(6) Uani 1 1 d . . .
H11A H 0.4850 0.7009 0.3057 0.056 Uiso 1 1 calc R . .
H11B H 0.4260 0.5879 0.2938 0.056 Uiso 1 1 calc R . .
H11C H 0.3872 0.7085 0.2379 0.056 Uiso 1 1 calc R . .
C12 C 0.52479(15) 0.5198(2) 0.21855(18) 0.0366(6) Uani 1 1 d . . .
H12A H 0.5737 0.5552 0.2694 0.055 Uiso 1 1 calc R . .
H12B H 0.5387 0.4998 0.1688 0.055 Uiso 1 1 calc R . .
H12C H 0.5082 0.4470 0.2395 0.055 Uiso 1 1 calc R . .
C13 C 0.12727(14) 0.1770(2) -0.02672(15) 0.0272(5) Uani 1 1 d . . .
H13 H 0.1174 0.0904 -0.0196 0.033 Uiso 1 1 calc R . .
C14 C 0.04623(15) 0.2403(2) -0.04268(18) 0.0368(6) Uani 1 1 d . . .
H14A H -0.0006 0.2052 -0.0960 0.055 Uiso 1 1 calc R . .
H14B H 0.0506 0.3258 -0.0535 0.055 Uiso 1 1 calc R . .
H14C H 0.0367 0.2304 0.0113 0.055 Uiso 1 1 calc R . .
C15 C 0.14403(16) 0.1826(2) -0.11032(16) 0.0351(6) Uani 1 1 d . . .
H15A H 0.0959 0.1501 -0.1636 0.053 Uiso 1 1 calc R . .
H15B H 0.1939 0.1353 -0.0986 0.053 Uiso 1 1 calc R . .
H15C H 0.1531 0.2661 -0.1222 0.053 Uiso 1 1 calc R . .
C16 C 0.19736(15) 0.1351(2) 0.16497(16) 0.0279(5) Uani 1 1 d . . .
H16 H 0.1403 0.1589 0.1556 0.033 Uiso 1 1 calc R . .
C17 C 0.25798(17) 0.1646(2) 0.26406(16) 0.0363(6) Uani 1 1 d . . .
H17A H 0.2421 0.1197 0.3052 0.054 Uiso 1 1 calc R . .
H17B H 0.2559 0.2507 0.2746 0.054 Uiso 1 1 calc R . .
H17C H 0.3148 0.1423 0.2759 0.054 Uiso 1 1 calc R . .
C18 C 0.1959(2) -0.0008(2) 0.1508(2) 0.0497(8) Uani 1 1 d . . .
H18A H 0.1782 -0.0408 0.1924 0.075 Uiso 1 1 calc R . .
H18B H 0.2519 -0.0284 0.1634 0.075 Uiso 1 1 calc R . .
H18C H 0.1566 -0.0201 0.0875 0.075 Uiso 1 1 calc R . .
C19 C 0.18443(16) 0.6648(2) 0.13727(18) 0.0349(6) Uani 1 1 d . . .
H19A H 0.1543 0.6970 0.1696 0.052 Uiso 1 1 calc R . .
H19B H 0.1495 0.6722 0.0712 0.052 Uiso 1 1 calc R . .
H19C H 0.2364 0.7097 0.1551 0.052 Uiso 1 1 calc R . .
C20 C 0.25907(16) 0.5171(2) 0.29136(16) 0.0330(6) Uani 1 1 d . . .
H20A H 0.2201 0.5521 0.3116 0.049 Uiso 1 1 calc R . .
H20B H 0.3090 0.5676 0.3120 0.049 Uiso 1 1 calc R . .
H20C H 0.2752 0.4366 0.3173 0.049 Uiso 1 1 calc R . .
C21 C 0.10625(16) 0.4525(3) 0.1438(2) 0.0420(7) Uani 1 1 d . . .
H21A H 0.0823 0.5038 0.1744 0.063 Uiso 1 1 calc R . .
H21B H 0.1111 0.3703 0.1668 0.063 Uiso 1 1 calc R . .
H21C H 0.0699 0.4533 0.0778 0.063 Uiso 1 1 calc R . .
C22 C 0.35562(14) 0.36213(19) 0.20729(15) 0.0216(5) Uani 1 1 d . . .
C23 C 0.14572(15) 0.4864(2) -0.09034(16) 0.0274(5) Uani 1 1 d . . .
C24 C 0.08654(16) 0.5203(3) -0.18283(17) 0.0409(7) Uani 1 1 d . . .
H24A H 0.1092 0.5875 -0.2031 0.061 Uiso 1 1 calc R . .
H24B H 0.0336 0.5443 -0.1838 0.061 Uiso 1 1 calc R . .
H24C H 0.0769 0.4520 -0.2239 0.061 Uiso 1 1 calc R . .
B1 B -0.0668(2) 0.3354(3) -0.3708(2) 0.0442(8) Uani 1 1 d . . .
F1A F -0.0143(3) 0.4147(6) -0.3764(5) 0.079(2) Uani 0.67 1 d P A 1
F2A F -0.0691(5) 0.3169(7) -0.2886(5) 0.075(2) Uani 0.67 1 d P A 1
F3A F -0.14950(18) 0.3801(3) -0.4300(2) 0.0837(10) Uani 0.67 1 d P A 1
F4A F -0.0675(3) 0.2260(3) -0.4123(3) 0.0746(11) Uani 0.67 1 d P A 1
F1B F -0.0347(9) 0.4413(11) -0.3803(10) 0.092(5) Uani 0.33 1 d P A 2
F2B F -0.0860(9) 0.3561(14) -0.3041(11) 0.083(5) Uani 0.33 1 d P A 2
F3B F 0.0164(3) 0.2750(4) -0.3194(3) 0.0419(11) Uani 0.33 1 d P A 2
F4B F -0.1122(4) 0.2757(7) -0.4363(4) 0.0643(19) Uani 0.33 1 d P A 2

loop_
_atom_site_aniso_label
_atom_site_aniso_U_11
_atom_site_aniso_U_22
_atom_site_aniso_U_33
_atom_site_aniso_U_23
_atom_site_aniso_U_13
_atom_site_aniso_U_12
Fe 0.01917(16) 0.01759(16) 0.01628(15) 0.00069(12) 0.00859(12) 0.00027(12)
P1 0.0212(3) 0.0193(3) 0.0206(3) 0.0007(2) 0.0088(2) -0.0015(2)
P2 0.0232(3) 0.0198(3) 0.0223(3) -0.0001(2) 0.0128(2) -0.0010(2)
P3 0.0261(3) 0.0239(3) 0.0245(3) -0.0002(2) 0.0138(3) 0.0027(2)
O22 0.0298(9) 0.0371(10) 0.0220(8) 0.0070(7) 0.0094(8) 0.0047(8)
O1 0.0294(9) 0.0217(8) 0.0293(8) 0.0018(6) 0.0188(7) -0.0020(7)
O2 0.0265(8) 0.0188(8) 0.0310(8) 0.0008(6) 0.0187(7) -0.0006(6)
N1 0.0227(10) 0.0208(10) 0.0228(10) -0.0001(8) 0.0108(8) -0.0014(8)
C1 0.0196(10) 0.0209(11) 0.0160(10) -0.0001(8) 0.0079(9) 0.0009(9)
C2 0.0258(12) 0.0214(11) 0.0155(10) 0.0020(8) 0.0071(9) 0.0001(9)
C3 0.0250(12) 0.0321(13) 0.0220(11) 0.0029(9) 0.0146(10) -0.0012(10)
C4 0.0286(12) 0.0321(13) 0.0241(11) -0.0012(10) 0.0156(10) 0.0043(10)
C5 0.0267(12) 0.0225(12) 0.0233(11) -0.0011(9) 0.0112(10) 0.0017(9)
C6 0.0193(11) 0.0261(12) 0.0182(10) 0.0005(9) 0.0079(9) -0.0020(9)
C7 0.0268(12) 0.0225(12) 0.0312(12) 0.0042(10) 0.0114(10) -0.0005(10)
C8 0.0398(15) 0.0215(13) 0.0587(18) 0.0054(12) 0.0137(14) -0.0010(11)
C9 0.0453(16) 0.0420(16) 0.0331(14) 0.0155(12) 0.0167(13) 0.0076(13)
C10 0.0255(12) 0.0294(13) 0.0246(11) 0.0016(10) 0.0069(10) -0.0050(10)
C11 0.0354(14) 0.0429(16) 0.0292(13) -0.0080(11) 0.0100(11) -0.0090(12)
C12 0.0228(12) 0.0409(16) 0.0377(14) 0.0035(12) 0.0062(11) -0.0035(11)
C13 0.0258(12) 0.0281(13) 0.0284(12) -0.0049(10) 0.0130(10) -0.0040(10)
C14 0.0251(13) 0.0483(16) 0.0341(13) -0.0050(12) 0.0109(11) -0.0009(11)
C15 0.0364(14) 0.0413(16) 0.0270(13) -0.0080(11) 0.0138(11) -0.0041(12)
C16 0.0350(13) 0.0236(12) 0.0333(13) 0.0017(10) 0.0228(11) -0.0024(10)
C17 0.0470(16) 0.0374(15) 0.0289(13) 0.0068(11) 0.0210(12) -0.0025(12)
C18 0.089(2) 0.0270(15) 0.0508(17) -0.0007(12) 0.0473(18) -0.0110(15)
C19 0.0405(15) 0.0291(14) 0.0380(14) 0.0060(11) 0.0201(12) 0.0131(11)
C20 0.0446(15) 0.0317(14) 0.0280(12) -0.0016(10) 0.0211(12) 0.0043(11)
C21 0.0324(14) 0.0485(17) 0.0549(17) -0.0146(14) 0.0284(13) -0.0033(13)
C22 0.0265(12) 0.0185(11) 0.0238(11) -0.0011(9) 0.0149(10) -0.0006(9)
C23 0.0272(12) 0.0264(13) 0.0285(13) -0.0010(10) 0.0126(11) -0.0039(10)
C24 0.0315(14) 0.0542(18) 0.0260(13) 0.0078(12) 0.0032(11) 0.0011(13)
B1 0.052(2) 0.0390(19) 0.0444(19) -0.0038(15) 0.0241(17) 0.0020(16)
F1A 0.055(2) 0.116(5) 0.077(4) -0.046(3) 0.040(3) -0.051(3)
F2A 0.120(5) 0.066(3) 0.0377(19) -0.009(2) 0.034(2) -0.013(3)
F3A 0.0460(17) 0.074(2) 0.109(3) 0.032(2) 0.0146(17) 0.0012(16)
F4A 0.129(4) 0.046(2) 0.072(2) -0.0021(16) 0.065(3) 0.012(2)
F1B 0.144(11) 0.033(4) 0.056(6) 0.030(4) 0.007(6) -0.006(5)
F2B 0.071(6) 0.113(12) 0.104(10) -0.045(8) 0.075(7) -0.021(7)
F3B 0.028(2) 0.031(2) 0.064(3) 0.008(2) 0.019(2) 0.0078(19)
F4B 0.055(4) 0.079(6) 0.038(3) -0.036(4) 0.003(3) -0.023(4)

loop_
_atom_type_symbol
_atom_type_description
_atom_type_scat_dispersion_real
_atom_type_scat_dispersion_imag
_atom_type_scat_source
C C -0.0020 0.0020 'L. Kissel & R.H. Pratt, Acta Cryst A (1990), A46, 170-175'
H H 0.0000 0.0000 'International Tables Vol C Tables 4.2.6.8 and 6.1.1.4'
B B -0.0010 0.0008 'L. Kissel & R.H. Pratt, Acta Cryst A (1990), A46, 170-175'
N N -0.0031 0.0040 'L. Kissel & R.H. Pratt, Acta Cryst A (1990), A46, 170-175'
O O -0.0041 0.0074 'L. Kissel & R.H. Pratt, Acta Cryst A (1990), A46, 170-175'
F F -0.0053 0.0125 'L. Kissel & R.H. Pratt, Acta Cryst A (1990), A46, 170-175'
P P 0.1013 0.1134 'L. Kissel & R.H. Pratt, Acta Cryst A (1990), A46, 170-175'
Fe Fe 0.2064 0.9930 'L. Kissel & R.H. Pratt, Acta Cryst A (1990), A46, 170-175'

loop_
_geom_angle_atom_site_label_1
_geom_angle_atom_site_label_2
_geom_angle_atom_site_label_3
_geom_angle
C22 Fe N1 178.37(9)
C22 Fe C1 86.34(9)
N1 Fe C1 93.04(8)
C22 Fe P1 92.37(7)
N1 Fe P1 86.02(6)
C1 Fe P1 79.23(6)
C22 Fe P2 90.72(7)
N1 Fe P2 90.64(6)
C1 Fe P2 78.06(6)
P1 Fe P2 156.83(2)
C22 Fe P3 91.53(7)
N1 Fe P3 89.08(6)
C1 Fe P3 177.86(6)
P1 Fe P3 100.68(3)
P2 Fe P3 102.18(3)
O1 P1 C10 98.65(10)
O1 P1 C7 100.43(10)
C10 P1 C7 106.65(11)
O1 P1 Fe 105.50(6)
C10 P1 Fe 123.30(8)
C7 P1 Fe 117.86(8)
O2 P2 C13 100.19(9)
O2 P2 C16 99.31(9)
C13 P2 C16 101.15(11)
O2 P2 Fe 103.38(6)
C13 P2 Fe 121.72(8)
C16 P2 Fe 125.88(8)
C21 P3 C19 100.04(13)
C21 P3 C20 101.32(13)
C19 P3 C20 100.42(12)
C21 P3 Fe 116.55(9)
C19 P3 Fe 118.39(9)
C20 P3 Fe 117.06(8)
C2 O1 P1 113.75(13)
C6 O2 P2 112.48(13)
C23 N1 Fe 176.69(18)
C6 C1 C2 115.19(19)
C6 C1 Fe 122.17(15)
C2 C1 Fe 122.38(16)
C3 C2 O1 118.70(19)
C3 C2 C1 124.0(2)
O1 C2 C1 117.31(19)
C2 C3 C4 118.1(2)
C5 C4 C3 120.5(2)
C6 C5 C4 118.4(2)
C1 C6 C5 123.9(2)
C1 C6 O2 117.11(18)
C5 C6 O2 119.02(19)
C8 C7 C9 109.5(2)
C8 C7 P1 116.05(17)
C9 C7 P1 111.38(17)
C11 C10 C12 111.2(2)
C11 C10 P1 113.06(17)
C12 C10 P1 112.52(17)
C14 C13 C15 112.6(2)
C14 C13 P2 114.48(16)
C15 C13 P2 113.27(16)
C17 C16 C18 109.3(2)
C17 C16 P2 113.60(16)
C18 C16 P2 112.39(16)
O22 C22 Fe 178.00(19)
N1 C23 C24 177.1(3)
F4B B1 F2B 120.9(8)
F4B B1 F1A 121.3(5)
F2B B1 F1A 113.8(8)
F4B B1 F1B 121.9(8)
F2B B1 F1B 103.2(10)
F4B B1 F2A 118.5(6)
F1A B1 F2A 120.2(5)
F1B B1 F2A 116.4(8)
F2B B1 F4A 127.9(7)
F1A B1 F4A 113.6(4)
F1B B1 F4A 128.2(7)
F2A B1 F4A 110.3(4)
F1A B1 F3A 105.6(4)
F2A B1 F3A 103.5(4)
F4A B1 F3A 101.2(3)
F4B B1 F3B 110.4(5)
F2B B1 F3B 100.3(7)
F1B B1 F3B 95.2(6)
F3A B1 F3B 171.7(4)

loop_
_geom_bond_atom_site_label_1
_geom_bond_atom_site_label_2
_geom_bond_distance
Fe C22 1.731(2)
Fe N1 1.9615(19)
Fe C1 2.001(2)
Fe P1 2.2594(7)
Fe P2 2.2854(7)
Fe P3 2.2888(7)
P1 O1 1.6512(16)
P1 C10 1.841(2)
P1 C7 1.864(2)
P2 O2 1.6566(16)
P2 C13 1.841(2)
P2 C16 1.847(2)
P3 C21 1.809(3)
P3 C19 1.819(2)
P3 C20 1.826(2)
O22 C22 1.155(3)
O1 C2 1.391(3)
O2 C6 1.395(2)
N1 C23 1.141(3)
C1 C6 1.382(3)
C1 C2 1.391(3)
C2 C3 1.379(3)
C3 C4 1.394(3)
C4 C5 1.387(3)
C5 C6 1.383(3)
C7 C8 1.521(3)
C7 C9 1.539(3)
C10 C11 1.529(3)
C10 C12 1.534(3)
C13 C14 1.529(3)
C13 C15 1.532(3)
C16 C17 1.529(3)
C16 C18 1.533(3)
C23 C24 1.455(3)
B1 F4B 1.213(6)
B1 F2B 1.308(13)
B1 F1A 1.326(6)
B1 F1B 1.354(12)
B1 F2A 1.383(7)
B1 F4A 1.395(5)
B1 F3A 1.446(5)
B1 F3B 1.502(5)

loop_
_geom_torsion_atom_site_label_1
_geom_torsion_atom_site_label_2
_geom_torsion_atom_site_label_3
_geom_torsion_atom_site_label_4
_geom_torsion
C22 Fe P1 O1 95.57(9)
N1 Fe P1 O1 -84.11(8)
C1 Fe P1 O1 9.75(8)
P2 Fe P1 O1 -1.82(9)
P3 Fe P1 O1 -172.43(6)
C22 Fe P1 C10 -16.08(12)
N1 Fe P1 C10 164.24(11)
C1 Fe P1 C10 -101.90(11)
P2 Fe P1 C10 -113.47(11)
P3 Fe P1 C10 75.93(10)
C22 Fe P1 C7 -153.38(11)
N1 Fe P1 C7 26.94(10)
C1 Fe P1 C7 120.80(11)
P2 Fe P1 C7 109.23(10)
P3 Fe P1 C7 -61.38(9)
C22 Fe P2 O2 -65.29(9)
N1 Fe P2 O2 113.79(8)
C1 Fe P2 O2 20.82(8)
P1 Fe P2 O2 32.43(9)
P3 Fe P2 O2 -157.01(6)
C22 Fe P2 C13 -176.45(11)
N1 Fe P2 C13 2.64(10)
C1 Fe P2 C13 -90.34(11)
P1 Fe P2 C13 -78.72(11)
P3 Fe P2 C13 91.84(9)
C22 Fe P2 C16 46.88(12)
N1 Fe P2 C16 -134.04(11)
C1 Fe P2 C16 132.99(12)
P1 Fe P2 C16 144.60(11)
P3 Fe P2 C16 -44.84(10)
C22 Fe P3 C21 -115.52(13)
N1 Fe P3 C21 66.00(13)
C1 Fe P3 C21 -120.7(17)
P1 Fe P3 C21 151.78(11)
P2 Fe P3 C21 -24.46(12)
C22 Fe P3 C19 125.04(12)
N1 Fe P3 C19 -53.45(11)
C1 Fe P3 C19 119.9(17)
P1 Fe P3 C19 32.33(10)
P2 Fe P3 C19 -143.90(10)
C22 Fe P3 C20 4.58(12)
N1 Fe P3 C20 -173.90(11)
C1 Fe P3 C20 -0.5(17)
P1 Fe P3 C20 -88.12(10)
P2 Fe P3 C20 95.64(10)
C10 P1 O1 C2 113.70(15)
C7 P1 O1 C2 -137.47(15)
Fe P1 O1 C2 -14.50(15)
C13 P2 O2 C6 100.00(15)
C16 P2 O2 C6 -156.79(14)
Fe P2 O2 C6 -26.29(14)
C22 Fe N1 C23 19(6)
C1 Fe N1 C23 -49(3)
P1 Fe N1 C23 30(3)
P2 Fe N1 C23 -127(3)
P3 Fe N1 C23 131(3)
C22 Fe C1 C6 75.70(19)
N1 Fe C1 C6 -105.81(18)
P1 Fe C1 C6 168.82(18)
P2 Fe C1 C6 -15.80(16)
P3 Fe C1 C6 80.8(17)
C22 Fe C1 C2 -98.11(18)
N1 Fe C1 C2 80.37(18)
P1 Fe C1 C2 -4.99(16)
P2 Fe C1 C2 170.38(18)
P3 Fe C1 C2 -93.0(17)
P1 O1 C2 C3 -166.41(16)
P1 O1 C2 C1 12.3(2)
C6 C1 C2 C3 1.5(3)
Fe C1 C2 C3 175.68(16)
C6 C1 C2 O1 -177.13(18)
Fe C1 C2 O1 -2.9(3)
O1 C2 C3 C4 178.26(19)
C1 C2 C3 C4 -0.3(3)
C2 C3 C4 C5 -0.4(3)
C3 C4 C5 C6 -0.1(3)
C2 C1 C6 C5 -2.0(3)
Fe C1 C6 C5 -176.23(16)
C2 C1 C6 O2 177.69(17)
Fe C1 C6 O2 3.5(3)
C4 C5 C6 C1 1.4(3)
C4 C5 C6 O2 -178.32(19)
P2 O2 C6 C1 17.5(2)
P2 O2 C6 C5 -162.78(16)
O1 P1 C7 C8 -109.8(2)
C10 P1 C7 C8 -7.4(2)
Fe P1 C7 C8 136.32(17)
O1 P1 C7 C9 16.43(19)
C10 P1 C7 C9 118.83(18)
Fe P1 C7 C9 -97.44(17)
O1 P1 C10 C11 -171.35(17)
C7 P1 C10 C11 85.0(2)
Fe P1 C10 C11 -56.3(2)
O1 P1 C10 C12 -44.38(18)
C7 P1 C10 C12 -148.07(17)
Fe P1 C10 C12 70.67(19)
O2 P2 C13 C14 177.40(17)
C16 P2 C13 C14 75.7(2)
Fe P2 C13 C14 -69.79(19)
O2 P2 C13 C15 -51.70(19)
C16 P2 C13 C15 -153.41(18)
Fe P2 C13 C15 61.1(2)
O2 P2 C16 C17 85.04(18)
C13 P2 C16 C17 -172.54(18)
Fe P2 C16 C17 -29.0(2)
O2 P2 C16 C18 -39.7(2)
C13 P2 C16 C18 62.8(2)
Fe P2 C16 C18 -153.75(17)
N1 Fe C22 O22 -43(8)
C1 Fe C22 O22 25(6)
P1 Fe C22 O22 -54(6)
P2 Fe C22 O22 103(6)
P3 Fe C22 O22 -154(6)
Fe N1 C23 C24 84(6)
